data_1563320
loop_
_publ_author_name
'Infante-Tadeo, Sonia'
'Rodriguez, Vanessa'
'Habtemariam, Abraha'
'Pizarro, Ana M.'

_publ_section_title
;
 Osmium(II) Tethered Half-Sandwich Complexes: pH-dependent Aqueous
 Speciation and Transfer Hydrogenation in Cells
;
_journal_name_full 'Chemical Science'
_journal_paper_doi 10.1039/D1SC01939B
_journal_year 2021
_chemical_absolute_configuration ad
_chemical_formula_sum 'C23 H26 Cl F6 N2 O Os P'
_chemical_formula_weight 717.08
_chemical_name_common SIT_117_01_150K
_space_group_crystal_system monoclinic
_space_group_IT_number 4
_space_group_name_Hall 'P 2yb'
_space_group_name_H-M_alt 'P 1 21 1'
_atom_sites_solution_hydrogens geom
_audit_update_record
;
2020-09-03 deposited with the CCDC.	2021-06-10 downloaded from the CCDC.
;
_cell_angle_alpha 90
_cell_angle_beta 100.4733(19)
_cell_angle_gamma 90
_cell_formula_units_Z 4
_cell_length_a 7.2647(3)
_cell_length_b 19.3763(9)
_cell_length_c 17.3860(6)
_cell_measurement_reflns_used 9976
_cell_measurement_temperature 150.(2)
_cell_measurement_theta_max 23.1548
_cell_measurement_theta_min 2.6038
_cell_volume 2406.53(17)
_computing_cell_refinement 'SAINT V8.34A (Bruker AXS Inc., 2013)'
_computing_data_collection 'Bruker APEX2'
_computing_data_reduction 'SAINT V8.34A (Bruker AXS Inc., 2013)'
_computing_molecular_graphics 'Bruker SHELXTL'
_computing_publication_material 'Bruker SHELXTL'
_computing_structure_refinement 'SHELXL-2014/7 (Sheldrick, 2014)'
_computing_structure_solution 'SHELXS-97 (Sheldrick 2008)'
_diffrn_ambient_temperature 150.(2)
_diffrn_detector_area_resol_mean 8.3333
_diffrn_measured_fraction_theta_full 0.999
_diffrn_measured_fraction_theta_max 0.999
_diffrn_measurement_device_type 'Bruker Kappa Apex II'
_diffrn_measurement_method '\f and \w scans'
_diffrn_radiation_type 'Mo K\a'
_diffrn_radiation_wavelength 0.71073
_diffrn_reflns_av_R_equivalents 0.0826
_diffrn_reflns_av_unetI/netI 0.0438
_diffrn_reflns_limit_h_max 8
_diffrn_reflns_limit_h_min -8
_diffrn_reflns_limit_k_max 23
_diffrn_reflns_limit_k_min -23
_diffrn_reflns_limit_l_max 20
_diffrn_reflns_limit_l_min -20
_diffrn_reflns_number 98624
_diffrn_reflns_theta_full 25.35
_diffrn_reflns_theta_max 25.35
_diffrn_reflns_theta_min 1.19
_exptl_absorpt_coefficient_mu 5.543
_exptl_absorpt_correction_T_max 0.79
_exptl_absorpt_correction_T_min 0.61
_exptl_absorpt_correction_type multi-scan
_exptl_absorpt_process_details sadabs
_exptl_crystal_colour 'clear intense orange'
_exptl_crystal_density_diffrn 1.979
_exptl_crystal_density_method 'not measured'
_exptl_crystal_description prismatic
_exptl_crystal_F_000 1392
_exptl_crystal_size_max 0.132
_exptl_crystal_size_mid 0.057
_exptl_crystal_size_min 0.045
_refine_diff_density_max 0.607
_refine_diff_density_min -0.598
_refine_ls_abs_structure_details
;

Flack x determined using 3598 quotients [(I+)-(I-)]/[(I+)+(I-)]
(Parsons, Flack and Wagner, Acta Cryst. B69 (2013) 249-259).
;
_refine_ls_abs_structure_Flack -0.022(4)
_refine_ls_extinction_method none
_refine_ls_goodness_of_fit_ref 1.034
_refine_ls_hydrogen_treatment constr
_refine_ls_matrix_type full
_refine_ls_number_parameters 620
_refine_ls_number_reflns 8804
_refine_ls_number_restraints 1
_refine_ls_restrained_S_all 1.034
_refine_ls_R_factor_all 0.0321
_refine_ls_R_factor_gt 0.0268
_refine_ls_shift/su_max 0.001
_refine_ls_shift/su_mean 0.000
_refine_ls_structure_factor_coef Fsqd
_refine_ls_weighting_details 'w=1/[\s^2^(Fo^2^)+3.4306P] where P=(Fo^2^+2Fc^2^)/3'
_refine_ls_weighting_scheme calc
_refine_ls_wR_factor_gt 0.0421
_refine_ls_wR_factor_ref 0.0445
_reflns_number_gt 8143
_reflns_number_total 8804
_reflns_threshold_expression 'I > 2\s(I)'
_cod_data_source_file d1sc01939b2.cif
_cod_data_source_block 8_02619
_cod_database_code 1563320

loop_
_space_group_symop_operation_xyz
'x, y, z'
'-x, y+1/2, -z'

loop_
_atom_site_type_symbol
_atom_site_label
_atom_site_fract_x
_atom_site_fract_y
_atom_site_fract_z
_atom_site_U_iso_or_equiv
_atom_site_adp_type
_atom_site_calc_flag
_atom_site_refinement_flags_adp
_atom_site_refinement_flags_occupancy
_atom_site_refinement_flags_posn
_atom_site_occupancy
_atom_site_disorder_assembly
_atom_site_disorder_group
C C1 0.6856(6) 0.6337(3) 0.1221(4) 0.030(2) Uani d . . G 1 . .
H H1 0.5615 0.6161 0.1147 0.036 Uiso calc U . R 1 . .
C C2 0.7766(8) 0.6399(3) 0.0587(3) 0.034(2) Uani d . . G 1 . .
H H2 0.7148 0.6265 0.008 0.04 Uiso calc U . R 1 . .
C C3 0.9581(8) 0.6656(3) 0.0695(3) 0.031(2) Uani d . . G 1 . .
H H3 1.0203 0.6698 0.0261 0.037 Uiso calc U . R 1 . .
C C4 1.0485(6) 0.6852(3) 0.1437(3) 0.033(2) Uani d . . G 1 . .
H H4 1.1725 0.7028 0.151 0.039 Uiso calc U . R 1 . .
C C5 0.9575(8) 0.6791(3) 0.2071(3) 0.026(2) Uani d . . G 1 . .
H H5 1.0193 0.6925 0.2578 0.031 Uiso calc U . R 1 . .
C C6 0.7760(8) 0.6533(3) 0.1963(3) 0.026(2) Uani d . . G 1 . .
C C7 0.6691(13) 0.6505(4) 0.2648(5) 0.029(2) Uani d . . . 1 . .
H H7A 0.5367 0.6634 0.2459 0.035 Uiso calc U . R 1 . .
H H7B 0.7238 0.6844 0.3051 0.035 Uiso calc U . R 1 . .
F F6 0.2917(7) 0.6654(3) 0.4936(3) 0.0304(13) Uani d . . . 1 . .
C C8 0.6774(13) 0.5771(4) 0.3023(5) 0.028(2) Uani d . . . 1 . .
H H8A 0.8103 0.5632 0.3168 0.034 Uiso calc U . R 1 . .
H H8B 0.6256 0.5799 0.3511 0.034 Uiso calc U . R 1 . .
C C9 0.5766(12) 0.5230(5) 0.2527(6) 0.038(2) Uani d . . . 1 . .
H H9A 0.6445 0.5129 0.2095 0.045 Uiso calc U . R 1 . .
H H9B 0.5765 0.4804 0.2841 0.045 Uiso calc U . R 1 . .
C C10 0.5907(11) 0.7717(5) -0.0527(4) 0.0229(19) Uani d . . . 1 . .
H H10 0.5541 0.7246 -0.0545 0.028 Uiso calc U . R 1 . .
C C11 0.5338(11) 0.8121(5) -0.1177(5) 0.026(2) Uani d . . . 1 . .
H H11 0.4652 0.7925 -0.1644 0.031 Uiso calc U . R 1 . .
C C12 0.5772(13) 0.8808(5) -0.1144(5) 0.033(2) Uani d . . . 1 . .
H H12 0.5363 0.9096 -0.1585 0.039 Uiso calc U . R 1 . .
C C13 0.6798(12) 0.9080(4) -0.0474(5) 0.026(2) Uani d . . . 1 . .
H H13 0.7079 0.9559 -0.0439 0.031 Uiso calc U . R 1 . .
C C14 0.7422(11) 0.8642(4) 0.0155(5) 0.0181(19) Uani d . . . 1 . .
C C15 0.8620(11) 0.8842(4) 0.0870(5) 0.0189(19) Uani d . . . 1 . .
H H15 0.908 0.93 0.095 0.023 Uiso calc U . R 1 . .
C C16 1.0265(12) 0.8574(4) 0.2137(5) 0.023(2) Uani d . . . 1 . .
H H16A 1.1052 0.8973 0.2049 0.028 Uiso calc U . R 1 . .
H H16B 1.11 0.8185 0.2336 0.028 Uiso calc U . R 1 . .
C C17 0.9057(12) 0.8761(5) 0.2730(5) 0.031(2) Uani d . . . 1 . .
H H17A 0.8314 0.9177 0.2548 0.037 Uiso calc U . R 1 . .
H H17B 0.8173 0.8379 0.2767 0.037 Uiso calc U . R 1 . .
C C18 1.0205(11) 0.8899(5) 0.3530(5) 0.021(2) Uani d . . . 1 . .
C C19 1.0705(13) 0.9563(5) 0.3763(5) 0.025(2) Uani d . . . 1 . .
H H19 1.0344 0.9937 0.3415 0.03 Uiso calc U . R 1 . .
C C20 1.1738(13) 0.9689(5) 0.4507(6) 0.025(2) Uani d . . . 1 . .
H H20 1.2078 1.0148 0.4664 0.03 Uiso calc U . R 1 . .
C C21 1.2274(11) 0.9146(5) 0.5023(5) 0.025(2) Uani d . . . 1 . .
H H21 1.2983 0.9231 0.5529 0.03 Uiso calc U . R 1 . .
C C22 1.1759(12) 0.8480(4) 0.4788(5) 0.023(2) Uani d . . . 1 . .
H H22 1.2099 0.8106 0.5137 0.027 Uiso calc U . R 1 . .
C C23 1.0755(14) 0.8359(5) 0.4048(6) 0.023(2) Uani d . . . 1 . .
H H23 1.0432 0.7899 0.389 0.027 Uiso calc U . R 1 . .
C C24 0.7413(12) 0.6520(4) 0.5913(5) 0.022(2) Uani d . . . 1 . .
H H24 0.6501 0.6311 0.5521 0.027 Uiso calc U . R 1 . .
C C25 0.9111(12) 0.6759(4) 0.5718(5) 0.024(2) Uani d . . . 1 . .
H H25 0.9315 0.6718 0.5195 0.029 Uiso calc U . R 1 . .
C C26 1.0497(12) 0.7057(4) 0.6290(5) 0.027(2) Uani d . . . 1 . .
H H26 1.1646 0.721 0.6161 0.032 Uiso calc U . R 1 . .
C C27 1.0146(11) 0.7123(4) 0.7063(5) 0.025(2) Uani d . . . 1 . .
H H27 1.1078 0.7317 0.7459 0.031 Uiso calc U . R 1 . .
C C28 0.8443(12) 0.6907(4) 0.7248(5) 0.020(2) Uani d . . . 1 . .
H H28 0.8202 0.6974 0.7762 0.024 Uiso calc U . R 1 . .
C C29 0.7062(11) 0.6586(4) 0.6667(5) 0.022(2) Uani d . . . 1 . .
C C30 0.5190(12) 0.6379(4) 0.6861(5) 0.027(2) Uani d . . . 1 . .
H H30A 0.4188 0.6487 0.6411 0.032 Uiso calc U . R 1 . .
H H30B 0.4953 0.6653 0.7314 0.032 Uiso calc U . R 1 . .
C C31 0.5113(12) 0.5610(4) 0.7055(5) 0.023(2) Uani d . . . 1 . .
H H31A 0.384 0.5496 0.7144 0.027 Uiso calc U . R 1 . .
H H31B 0.5347 0.5338 0.6601 0.027 Uiso calc U . R 1 . .
C C32 0.6517(12) 0.5405(4) 0.7766(5) 0.027(2) Uani d . . . 1 . .
H H32A 0.7799 0.5458 0.7655 0.032 Uiso calc U . R 1 . .
H H32B 0.6392 0.5713 0.8208 0.032 Uiso calc U . R 1 . .
C C33 0.5959(10) 0.7775(4) 0.4528(4) 0.0165(17) Uani d . . . 1 . .
H H33 0.5708 0.7295 0.4548 0.02 Uiso calc U . R 1 . .
C C34 0.5308(11) 0.8129(4) 0.3841(4) 0.0186(18) Uani d . . . 1 . .
H H34 0.4643 0.7891 0.3398 0.022 Uiso calc U . R 1 . .
C C35 0.5630(11) 0.8828(4) 0.3802(4) 0.0176(18) Uani d . . . 1 . .
H H35 0.5175 0.9081 0.3339 0.021 Uiso calc U . R 1 . .
C C36 0.6625(10) 0.9150(4) 0.4451(4) 0.0172(17) Uani d . . . 1 . .
H H36 0.6868 0.9631 0.4442 0.021 Uiso calc U . R 1 . .
C C37 0.7272(11) 0.8765(4) 0.5120(4) 0.0140(17) Uani d . . . 1 . .
C C38 0.8439(11) 0.9030(4) 0.5818(5) 0.0182(18) Uani d . . . 1 . .
H H38 0.8818 0.9499 0.5856 0.022 Uiso calc U . R 1 . .
C C39 1.0138(10) 0.8850(4) 0.7102(4) 0.0167(18) Uani d . . . 1 . .
H H39A 1.0616 0.9318 0.7019 0.02 Uiso calc U . R 1 . .
H H39B 1.1226 0.8537 0.7238 0.02 Uiso calc U . R 1 . .
C C40 0.9052(11) 0.8869(4) 0.7775(4) 0.0229(19) Uani d . . . 1 . .
H H40A 0.8204 0.9273 0.7705 0.027 Uiso calc U . R 1 . .
H H40B 0.8265 0.845 0.775 0.027 Uiso calc U . R 1 . .
C C41 1.0276(11) 0.8909(4) 0.8571(5) 0.0186(19) Uani d . . . 1 . .
C C42 1.0887(12) 0.9540(4) 0.8908(5) 0.022(2) Uani d . . . 1 . .
H H42 1.0575 0.9955 0.8623 0.026 Uiso calc U . R 1 . .
C C43 1.1947(13) 0.9567(5) 0.9656(5) 0.025(2) Uani d . . . 1 . .
H H43 1.2372 0.9999 0.9877 0.03 Uiso calc U . R 1 . .
C C44 1.2390(12) 0.8969(4) 1.0080(5) 0.024(2) Uani d . . . 1 . .
H H44 1.3103 0.899 1.0594 0.029 Uiso calc U . R 1 . .
C C45 1.1801(12) 0.8345(4) 0.9758(5) 0.0200(19) Uani d . . . 1 . .
H H45 1.2103 0.7932 1.0049 0.024 Uiso calc U . R 1 . .
C C46 1.0767(13) 0.8316(5) 0.9009(6) 0.017(2) Uani d . . . 1 . .
H H46 1.0382 0.7879 0.8788 0.02 Uiso calc U . R 1 . .
Cl Cl1 0.5163(3) 0.79081(10) 0.15541(11) 0.0211(5) Uani d . . . 1 . .
Cl Cl2 0.5074(3) 0.81007(10) 0.65849(11) 0.0184(4) Uani d . . . 1 . .
F F1 0.1262(8) 0.5655(3) 0.4767(3) 0.0301(14) Uani d . . . 1 . .
F F2 0.3301(7) 0.6603(2) 0.3673(3) 0.0316(13) Uani d . . . 1 . .
F F3 0.4179(7) 0.5704(3) 0.4488(3) 0.0400(14) Uani d . . . 1 . .
F F4 0.0378(8) 0.6556(3) 0.3964(3) 0.0275(14) Uani d . . . 1 . .
F F5 0.1680(7) 0.5608(2) 0.3506(3) 0.0295(12) Uani d . . . 1 . .
F F7 0.1085(9) 0.5500(3) 0.9466(4) 0.057(2) Uani d . . . 1 . .
F F8 0.3894(9) 0.5385(4) 0.9116(4) 0.079(2) Uani d . . . 1 . .
F F9 0.0693(10) 0.6519(4) 0.8887(4) 0.049(2) Uani d . . . 1 . .
F F10 0.1428(9) 0.5603(3) 0.8207(4) 0.067(2) Uani d . . . 1 . .
F F11 0.3195(8) 0.6330(4) 0.9797(3) 0.0616(19) Uani d . . . 1 . .
F F12 0.3536(9) 0.6430(3) 0.8547(3) 0.0516(17) Uani d . . . 1 . .
N N1 0.6947(9) 0.7959(3) 0.0122(4) 0.0156(15) Uani d . . . 1 . .
N N2 0.9042(9) 0.8376(3) 0.1396(4) 0.0195(16) Uani d . . . 1 . .
N N3 0.6914(8) 0.8077(3) 0.5158(3) 0.0119(14) Uani d . . . 1 . .
N N4 0.8942(9) 0.8611(3) 0.6380(4) 0.0154(15) Uani d . . . 1 . .
O O1 0.3844(10) 0.5410(3) 0.2195(4) 0.0431(18) Uani d . . . 1 . .
H H1O 0.3244 0.548 0.2558 0.065 Uiso calc U . R 1 . .
O O2 0.6232(10) 0.4698(3) 0.7982(4) 0.0410(18) Uani d . . . 1 . .
H H2O 0.5273 0.4673 0.8188 0.061 Uiso calc U . R 1 . .
Os Os1 0.78640(5) 0.74076(2) 0.11559(2) 0.01544(12) Uani d . . . 1 . .
Os Os2 0.78564(4) 0.76089(2) 0.62382(2) 0.01314(11) Uani d . . . 1 . .
P P1 0.2297(3) 0.61317(11) 0.42259(13) 0.0200(5) Uani d . . . 1 . .
P P2 0.2318(3) 0.59579(11) 0.90045(13) 0.0225(5) Uani d . . . 1 . .

loop_
_atom_site_aniso_label
_atom_site_aniso_U_11
_atom_site_aniso_U_22
_atom_site_aniso_U_33
_atom_site_aniso_U_12
_atom_site_aniso_U_13
_atom_site_aniso_U_23
C1 0.034(6) 0.013(5) 0.041(6) 0.001(4) 0.003(5) -0.001(4)
C2 0.050(7) 0.022(5) 0.026(6) 0.007(5) -0.003(5) -0.004(4)
C3 0.048(7) 0.021(5) 0.029(6) 0.018(4) 0.024(5) 0.007(4)
C4 0.019(5) 0.023(5) 0.057(7) 0.005(4) 0.008(5) 0.006(5)
C5 0.035(6) 0.028(5) 0.011(5) 0.008(4) -0.004(4) 0.005(4)
C6 0.033(6) 0.017(5) 0.031(6) 0.006(4) 0.017(5) 0.011(4)
C7 0.031(6) 0.031(5) 0.028(5) -0.006(4) 0.010(4) 0.003(4)
F6 0.032(3) 0.039(3) 0.020(3) -0.009(3) 0.002(2) -0.008(2)
C8 0.028(5) 0.030(5) 0.028(5) 0.002(4) 0.008(4) 0.008(4)
C9 0.030(6) 0.035(6) 0.052(7) -0.002(4) 0.017(5) -0.006(5)
C10 0.025(5) 0.030(5) 0.013(4) -0.004(4) 0.002(3) -0.002(4)
C11 0.018(5) 0.045(6) 0.015(5) 0.002(4) 0.005(4) 0.001(4)
C12 0.033(6) 0.045(6) 0.024(5) 0.015(5) 0.015(5) 0.018(5)
C13 0.032(5) 0.020(5) 0.031(5) 0.003(4) 0.020(4) 0.005(4)
C14 0.014(5) 0.020(5) 0.022(5) 0.006(3) 0.011(4) 0.002(4)
C15 0.020(5) 0.018(5) 0.022(5) -0.006(4) 0.015(4) -0.006(4)
C16 0.021(5) 0.030(5) 0.018(5) -0.004(4) 0.003(4) -0.003(4)
C17 0.021(5) 0.052(6) 0.018(5) 0.006(4) 0.000(4) -0.016(4)
C18 0.017(5) 0.034(6) 0.014(5) 0.000(4) 0.008(4) -0.007(4)
C19 0.026(5) 0.028(5) 0.025(6) 0.004(4) 0.011(4) 0.011(4)
C20 0.025(6) 0.020(6) 0.031(6) -0.009(4) 0.011(5) -0.004(4)
C21 0.020(5) 0.038(6) 0.015(5) 0.001(4) 0.000(4) -0.005(4)
C22 0.017(5) 0.031(5) 0.020(5) 0.004(4) 0.004(4) 0.007(4)
C23 0.024(6) 0.017(5) 0.029(6) 0.002(4) 0.009(5) -0.002(4)
C24 0.025(5) 0.018(5) 0.020(5) 0.001(4) -0.003(4) 0.006(4)
C25 0.024(5) 0.020(5) 0.027(5) 0.008(4) 0.004(4) -0.001(4)
C26 0.019(5) 0.024(5) 0.039(6) 0.005(4) 0.010(4) 0.012(4)
C27 0.018(5) 0.021(5) 0.033(5) 0.003(4) -0.007(4) 0.007(4)
C28 0.029(5) 0.017(4) 0.014(5) 0.005(4) 0.000(4) 0.008(4)
C29 0.021(5) 0.014(4) 0.031(5) 0.004(4) 0.009(4) 0.005(4)
C30 0.023(5) 0.020(5) 0.038(6) 0.002(4) 0.008(4) 0.007(4)
C31 0.026(5) 0.019(5) 0.021(5) -0.005(4) -0.001(4) 0.001(4)
C32 0.030(5) 0.021(5) 0.032(5) 0.000(4) 0.014(4) 0.007(4)
C33 0.017(4) 0.017(5) 0.017(4) -0.003(4) 0.006(3) 0.005(3)
C34 0.014(4) 0.027(5) 0.014(4) 0.000(3) 0.001(3) -0.002(4)
C35 0.018(5) 0.024(5) 0.012(4) 0.007(4) 0.007(4) 0.010(4)
C36 0.018(4) 0.014(4) 0.021(5) 0.003(3) 0.006(4) 0.005(4)
C37 0.013(4) 0.015(4) 0.014(4) 0.000(3) 0.003(3) -0.001(3)
C38 0.020(5) 0.012(4) 0.022(5) 0.001(4) 0.003(4) 0.004(4)
C39 0.012(4) 0.019(4) 0.016(4) -0.001(3) -0.004(3) -0.001(3)
C40 0.022(5) 0.028(5) 0.019(5) -0.002(4) 0.005(4) -0.004(4)
C41 0.012(4) 0.030(5) 0.014(4) 0.000(4) 0.002(4) -0.005(4)
C42 0.023(5) 0.016(5) 0.027(5) -0.001(4) 0.008(4) -0.003(4)
C43 0.030(6) 0.025(5) 0.019(5) -0.005(4) 0.004(4) -0.009(4)
C44 0.023(5) 0.037(6) 0.010(4) 0.000(4) -0.001(4) -0.003(4)
C45 0.019(5) 0.021(5) 0.021(5) 0.005(4) 0.007(4) 0.003(4)
C46 0.007(5) 0.015(5) 0.029(6) 0.002(4) 0.006(4) -0.006(4)
Cl1 0.0184(11) 0.0255(11) 0.0205(11) 0.0034(8) 0.0060(9) 0.0032(9)
Cl2 0.0155(11) 0.0203(11) 0.0194(11) 0.0024(8) 0.0032(9) 0.0023(9)
F1 0.040(4) 0.024(3) 0.032(3) 0.004(2) 0.018(3) 0.011(2)
F2 0.041(3) 0.033(3) 0.025(3) -0.013(2) 0.017(3) 0.001(2)
F3 0.032(3) 0.054(4) 0.034(3) 0.016(3) 0.008(3) 0.010(3)
F4 0.028(3) 0.028(3) 0.024(3) 0.004(3) -0.003(2) -0.001(2)
F5 0.039(3) 0.021(3) 0.029(3) -0.006(2) 0.008(3) -0.009(2)
F7 0.066(5) 0.019(3) 0.103(6) 0.002(3) 0.060(5) 0.007(3)
F8 0.066(5) 0.092(5) 0.092(6) 0.057(4) 0.051(4) 0.054(4)
F9 0.067(5) 0.046(5) 0.034(4) 0.033(4) 0.008(3) 0.010(3)
F10 0.060(4) 0.083(5) 0.059(4) -0.015(4) 0.011(4) -0.057(4)
F11 0.047(4) 0.120(6) 0.016(3) -0.021(4) -0.001(3) -0.009(3)
F12 0.075(4) 0.041(3) 0.049(4) -0.024(3) 0.038(4) -0.006(3)
N1 0.014(4) 0.015(4) 0.019(4) 0.002(3) 0.005(3) 0.001(3)
N2 0.021(4) 0.026(4) 0.012(4) 0.000(3) 0.005(3) -0.001(3)
N3 0.014(4) 0.009(3) 0.014(4) 0.001(3) 0.005(3) -0.001(3)
N4 0.014(4) 0.018(4) 0.014(4) -0.005(3) 0.002(3) -0.002(3)
O1 0.039(4) 0.047(4) 0.043(5) -0.008(3) 0.005(4) -0.007(3)
O2 0.048(5) 0.024(4) 0.055(5) 0.007(3) 0.020(4) 0.018(3)
Os1 0.0168(2) 0.0163(3) 0.01331(18) 0.00056(16) 0.00292(15) 0.00177(14)
Os2 0.0121(2) 0.0134(3) 0.01373(17) 0.00098(15) 0.00173(14) 0.00293(14)
P1 0.0218(12) 0.0191(12) 0.0192(12) -0.0019(9) 0.0036(10) 0.0030(9)
P2 0.0251(13) 0.0210(12) 0.0213(13) 0.0003(10) 0.0037(10) 0.0032(9)

loop_
_atom_type_symbol
_atom_type_description
_atom_type_scat_dispersion_real
_atom_type_scat_dispersion_imag
_atom_type_scat_source
C C 0.0033 0.0016 'International Tables Vol C Tables 4.2.6.8 and 6.1.1.4'
N N 0.0061 0.0033 'International Tables Vol C Tables 4.2.6.8 and 6.1.1.4'
O O 0.0106 0.0060 'International Tables Vol C Tables 4.2.6.8 and 6.1.1.4'
F F 0.0171 0.0103 'International Tables Vol C Tables 4.2.6.8 and 6.1.1.4'
P P 0.1023 0.0942 'International Tables Vol C Tables 4.2.6.8 and 6.1.1.4'
Cl Cl 0.1484 0.1585 'International Tables Vol C Tables 4.2.6.8 and 6.1.1.4'
Os Os -1.2165 7.6030 'International Tables Vol C Tables 4.2.6.8 and 6.1.1.4'
H H 0.0000 0.0000 'International Tables Vol C Tables 4.2.6.8 and 6.1.1.4'

loop_
_geom_angle_atom_site_label_1
_geom_angle_atom_site_label_2
_geom_angle_atom_site_label_3
_geom_angle_site_symmetry_1
_geom_angle_site_symmetry_3
_geom_angle
_geom_angle_publ_flag
C2 C1 C6 . . 120.0 ?
C2 C1 Os1 . . 70.67(16) ?
C6 C1 Os1 . . 71.68(17) ?
C2 C1 H1 . . 120.0 ?
C6 C1 H1 . . 120.0 ?
Os1 C1 H1 . . 130.2 ?
C3 C2 C1 . . 120.0 ?
C3 C2 Os1 . . 70.48(17) ?
C1 C2 Os1 . . 72.46(17) ?
C3 C2 H2 . . 120.0 ?
C1 C2 H2 . . 120.0 ?
Os1 C2 H2 . . 129.5 ?
C2 C3 C4 . . 120.0 ?
C2 C3 Os1 . . 72.25(18) ?
C4 C3 Os1 . . 71.29(18) ?
C2 C3 H3 . . 120.0 ?
C4 C3 H3 . . 120.0 ?
Os1 C3 H3 . . 128.7 ?
C5 C4 C3 . . 120.0 ?
C5 C4 Os1 . . 72.28(17) ?
C3 C4 Os1 . . 71.24(17) ?
C5 C4 H4 . . 120.0 ?
C3 C4 H4 . . 120.0 ?
Os1 C4 H4 . . 128.8 ?
C4 C5 C6 . . 120.0 ?
C4 C5 Os1 . . 70.47(17) ?
C6 C5 Os1 . . 72.45(17) ?
C4 C5 H5 . . 120.0 ?
C6 C5 H5 . . 120.0 ?
Os1 C5 H5 . . 129.5 ?
C5 C6 C1 . . 120.0 ?
C5 C6 C7 . . 120.6(5) ?
C1 C6 C7 . . 119.3(5) ?
C5 C6 Os1 . . 70.70(17) ?
C1 C6 Os1 . . 71.64(17) ?
C7 C6 Os1 . . 126.9(4) ?
C6 C7 C8 . . 111.7(7) ?
C6 C7 H7A . . 109.3 ?
C8 C7 H7A . . 109.3 ?
C6 C7 H7B . . 109.3 ?
C8 C7 H7B . . 109.3 ?
H7A C7 H7B . . 107.9 ?
C9 C8 C7 . . 115.4(8) ?
C9 C8 H8A . . 108.4 ?
C7 C8 H8A . . 108.4 ?
C9 C8 H8B . . 108.4 ?
C7 C8 H8B . . 108.4 ?
H8A C8 H8B . . 107.5 ?
O1 C9 C8 . . 113.8(8) ?
O1 C9 H9A . . 108.8 ?
C8 C9 H9A . . 108.8 ?
O1 C9 H9B . . 108.8 ?
C8 C9 H9B . . 108.8 ?
H9A C9 H9B . . 107.7 ?
N1 C10 C11 . . 122.6(8) ?
N1 C10 H10 . . 118.7 ?
C11 C10 H10 . . 118.7 ?
C12 C11 C10 . . 119.1(8) ?
C12 C11 H11 . . 120.4 ?
C10 C11 H11 . . 120.4 ?
C11 C12 C13 . . 119.8(8) ?
C11 C12 H12 . . 120.1 ?
C13 C12 H12 . . 120.1 ?
C12 C13 C14 . . 118.9(8) ?
C12 C13 H13 . . 120.6 ?
C14 C13 H13 . . 120.6 ?
N1 C14 C13 . . 120.8(8) ?
N1 C14 C15 . . 114.1(7) ?
C13 C14 C15 . . 125.1(8) ?
N2 C15 C14 . . 117.1(7) ?
N2 C15 H15 . . 121.5 ?
C14 C15 H15 . . 121.5 ?
N2 C16 C17 . . 109.0(7) ?
N2 C16 H16A . . 109.9 ?
C17 C16 H16A . . 109.9 ?
N2 C16 H16B . . 109.9 ?
C17 C16 H16B . . 109.9 ?
H16A C16 H16B . . 108.3 ?
C18 C17 C16 . . 112.2(7) ?
C18 C17 H17A . . 109.2 ?
C16 C17 H17A . . 109.2 ?
C18 C17 H17B . . 109.2 ?
C16 C17 H17B . . 109.2 ?
H17A C17 H17B . . 107.9 ?
C19 C18 C23 . . 118.8(9) ?
C19 C18 C17 . . 120.5(8) ?
C23 C18 C17 . . 120.7(9) ?
C18 C19 C20 . . 120.3(9) ?
C18 C19 H19 . . 119.9 ?
C20 C19 H19 . . 119.9 ?
C21 C20 C19 . . 120.4(9) ?
C21 C20 H20 . . 119.8 ?
C19 C20 H20 . . 119.8 ?
C22 C21 C20 . . 119.0(8) ?
C22 C21 H21 . . 120.5 ?
C20 C21 H21 . . 120.5 ?
C23 C22 C21 . . 120.3(8) ?
C23 C22 H22 . . 119.9 ?
C21 C22 H22 . . 119.9 ?
C22 C23 C18 . . 121.1(9) ?
C22 C23 H23 . . 119.4 ?
C18 C23 H23 . . 119.4 ?
C29 C24 C25 . . 121.0(8) ?
C29 C24 Os2 . . 73.2(5) ?
C25 C24 Os2 . . 69.7(5) ?
C29 C24 H24 . . 119.5 ?
C25 C24 H24 . . 119.5 ?
Os2 C24 H24 . . 130.2 ?
C26 C25 C24 . . 120.6(8) ?
C26 C25 Os2 . . 72.2(5) ?
C24 C25 Os2 . . 72.4(5) ?
C26 C25 H25 . . 119.7 ?
C24 C25 H25 . . 119.7 ?
Os2 C25 H25 . . 128.0 ?
C25 C26 C27 . . 118.6(8) ?
C25 C26 Os2 . . 70.1(5) ?
C27 C26 Os2 . . 71.7(5) ?
C25 C26 H26 . . 120.7 ?
C27 C26 H26 . . 120.7 ?
Os2 C26 H26 . . 129.8 ?
C28 C27 C26 . . 120.6(8) ?
C28 C27 Os2 . . 71.5(5) ?
C26 C27 Os2 . . 70.5(5) ?
C28 C27 H27 . . 119.7 ?
C26 C27 H27 . . 119.7 ?
Os2 C27 H27 . . 131.2 ?
C27 C28 C29 . . 120.3(8) ?
C27 C28 Os2 . . 71.5(5) ?
C29 C28 Os2 . . 72.3(4) ?
C27 C28 H28 . . 119.8 ?
C29 C28 H28 . . 119.8 ?
Os2 C28 H28 . . 128.6 ?
C24 C29 C28 . . 118.8(7) ?
C24 C29 C30 . . 121.0(8) ?
C28 C29 C30 . . 120.0(7) ?
C24 C29 Os2 . . 70.3(5) ?
C28 C29 Os2 . . 70.0(4) ?
C30 C29 Os2 . . 127.4(5) ?
C29 C30 C31 . . 112.1(7) ?
C29 C30 H30A . . 109.2 ?
C31 C30 H30A . . 109.2 ?
C29 C30 H30B . . 109.2 ?
C31 C30 H30B . . 109.2 ?
H30A C30 H30B . . 107.9 ?
C32 C31 C30 . . 113.1(7) ?
C32 C31 H31A . . 109.0 ?
C30 C31 H31A . . 109.0 ?
C32 C31 H31B . . 109.0 ?
C30 C31 H31B . . 109.0 ?
H31A C31 H31B . . 107.8 ?
O2 C32 C31 . . 110.9(7) ?
O2 C32 H32A . . 109.5 ?
C31 C32 H32A . . 109.5 ?
O2 C32 H32B . . 109.5 ?
C31 C32 H32B . . 109.5 ?
H32A C32 H32B . . 108.1 ?
N3 C33 C34 . . 122.8(7) ?
N3 C33 H33 . . 118.6 ?
C34 C33 H33 . . 118.6 ?
C35 C34 C33 . . 119.6(7) ?
C35 C34 H34 . . 120.2 ?
C33 C34 H34 . . 120.2 ?
C36 C35 C34 . . 118.4(7) ?
C36 C35 H35 . . 120.8 ?
C34 C35 H35 . . 120.8 ?
C35 C36 C37 . . 119.4(7) ?
C35 C36 H36 . . 120.3 ?
C37 C36 H36 . . 120.3 ?
N3 C37 C36 . . 121.8(7) ?
N3 C37 C38 . . 113.3(7) ?
C36 C37 C38 . . 124.8(7) ?
N4 C38 C37 . . 117.5(7) ?
N4 C38 H38 . . 121.2 ?
C37 C38 H38 . . 121.2 ?
N4 C39 C40 . . 110.8(6) ?
N4 C39 H39A . . 109.5 ?
C40 C39 H39A . . 109.5 ?
N4 C39 H39B . . 109.5 ?
C40 C39 H39B . . 109.5 ?
H39A C39 H39B . . 108.1 ?
C41 C40 C39 . . 113.9(7) ?
C41 C40 H40A . . 108.8 ?
C39 C40 H40A . . 108.8 ?
C41 C40 H40B . . 108.8 ?
C39 C40 H40B . . 108.8 ?
H40A C40 H40B . . 107.7 ?
C42 C41 C46 . . 117.8(8) ?
C42 C41 C40 . . 121.5(8) ?
C46 C41 C40 . . 120.7(8) ?
C43 C42 C41 . . 120.5(8) ?
C43 C42 H42 . . 119.8 ?
C41 C42 H42 . . 119.8 ?
C44 C43 C42 . . 120.4(9) ?
C44 C43 H43 . . 119.8 ?
C42 C43 H43 . . 119.8 ?
C45 C44 C43 . . 119.9(8) ?
C45 C44 H44 . . 120.0 ?
C43 C44 H44 . . 120.0 ?
C44 C45 C46 . . 119.8(8) ?
C44 C45 H45 . . 120.1 ?
C46 C45 H45 . . 120.1 ?
C45 C46 C41 . . 121.6(9) ?
C45 C46 H46 . . 119.2 ?
C41 C46 H46 . . 119.2 ?
C10 N1 C14 . . 118.6(7) ?
C10 N1 Os1 . . 126.5(5) ?
C14 N1 Os1 . . 114.8(5) ?
C15 N2 C16 . . 117.9(7) ?
C15 N2 Os1 . . 117.2(6) ?
C16 N2 Os1 . . 124.8(5) ?
C33 N3 C37 . . 118.0(6) ?
C33 N3 Os2 . . 126.1(5) ?
C37 N3 Os2 . . 115.8(5) ?
C38 N4 C39 . . 120.0(7) ?
C38 N4 Os2 . . 116.9(6) ?
C39 N4 Os2 . . 123.1(5) ?
C9 O1 H1O . . 109.5 ?
C32 O2 H2O . . 109.5 ?
N2 Os1 N1 . . 76.5(3) ?
N2 Os1 C4 . . 95.2(2) ?
N1 Os1 C4 . . 125.3(2) ?
N2 Os1 C3 . . 116.0(2) ?
N1 Os1 C3 . . 98.1(2) ?
C4 Os1 C3 . . 37.47(8) ?
N2 Os1 C5 . . 100.9(2) ?
N1 Os1 C5 . . 162.5(2) ?
C4 Os1 C5 . . 37.25(8) ?
C3 Os1 C5 . . 67.19(11) ?
N2 Os1 C2 . . 151.5(2) ?
N1 Os1 C2 . . 95.1(2) ?
C4 Os1 C2 . . 67.20(11) ?
C3 Os1 C2 . . 37.27(8) ?
C5 Os1 C2 . . 78.94(11) ?
N2 Os1 C6 . . 128.8(2) ?
N1 Os1 C6 . . 153.4(2) ?
C4 Os1 C6 . . 66.79(11) ?
C3 Os1 C6 . . 78.94(11) ?
C5 Os1 C6 . . 36.86(8) ?
C2 Os1 C6 . . 66.42(11) ?
N2 Os1 C1 . . 165.5(2) ?
N1 Os1 C1 . . 117.8(2) ?
C4 Os1 C1 . . 78.94(11) ?
C3 Os1 C1 . . 66.81(12) ?
C5 Os1 C1 . . 66.41(11) ?
C2 Os1 C1 . . 36.87(8) ?
C6 Os1 C1 . . 36.67(8) ?
N2 Os1 Cl1 . . 84.59(19) ?
N1 Os1 Cl1 . . 83.80(17) ?
C4 Os1 Cl1 . . 150.17(16) ?
C3 Os1 Cl1 . . 159.24(17) ?
C5 Os1 Cl1 . . 113.40(15) ?
C2 Os1 Cl1 . . 122.05(17) ?
C6 Os1 Cl1 . . 90.14(13) ?
C1 Os1 Cl1 . . 93.93(14) ?
N3 Os2 N4 . . 75.9(2) ?
N3 Os2 C25 . . 92.8(3) ?
N4 Os2 C25 . . 125.3(3) ?
N3 Os2 C26 . . 113.1(3) ?
N4 Os2 C26 . . 98.1(3) ?
C25 Os2 C26 . . 37.7(3) ?
N3 Os2 C24 . . 100.2(3) ?
N4 Os2 C24 . . 163.2(3) ?
C25 Os2 C24 . . 37.9(3) ?
C26 Os2 C24 . . 68.0(3) ?
N3 Os2 C27 . . 149.1(3) ?
N4 Os2 C27 . . 95.5(3) ?
C25 Os2 C27 . . 67.7(3) ?
C26 Os2 C27 . . 37.8(3) ?
C24 Os2 C27 . . 79.3(3) ?
N3 Os2 C28 . . 166.3(3) ?
N4 Os2 C28 . . 117.7(3) ?
C25 Os2 C28 . . 80.1(3) ?
C26 Os2 C28 . . 67.9(3) ?
C24 Os2 C28 . . 67.0(3) ?
C27 Os2 C28 . . 37.0(3) ?
N3 Os2 C29 . . 128.7(3) ?
N4 Os2 C29 . . 154.2(3) ?
C25 Os2 C29 . . 67.5(3) ?
C26 Os2 C29 . . 80.2(3) ?
C24 Os2 C29 . . 36.5(3) ?
C27 Os2 C29 . . 67.2(3) ?
C28 Os2 C29 . . 37.7(3) ?
N3 Os2 Cl2 . . 84.28(16) ?
N4 Os2 Cl2 . . 85.36(18) ?
C25 Os2 Cl2 . . 147.6(2) ?
C26 Os2 Cl2 . . 162.6(2) ?
C24 Os2 Cl2 . . 110.8(2) ?
C27 Os2 Cl2 . . 125.1(2) ?
C28 Os2 Cl2 . . 95.4(2) ?
C29 Os2 Cl2 . . 89.3(2) ?
F2 P1 F3 . . 90.5(3) ?
F2 P1 F6 . . 90.4(3) ?
F3 P1 F6 . . 90.1(3) ?
F2 P1 F1 . . 179.0(3) ?
F3 P1 F1 . . 90.1(3) ?
F6 P1 F1 . . 90.5(3) ?
F2 P1 F5 . . 89.2(3) ?
F3 P1 F5 . . 89.9(3) ?
F6 P1 F5 . . 179.6(3) ?
F1 P1 F5 . . 90.0(3) ?
F2 P1 F4 . . 90.3(3) ?
F3 P1 F4 . . 179.2(3) ?
F6 P1 F4 . . 90.2(3) ?
F1 P1 F4 . . 89.2(3) ?
F5 P1 F4 . . 89.9(3) ?
F10 P2 F7 . . 91.3(4) ?
F10 P2 F8 . . 88.5(4) ?
F7 P2 F8 . . 90.5(3) ?
F10 P2 F11 . . 178.8(4) ?
F7 P2 F11 . . 89.4(4) ?
F8 P2 F11 . . 92.6(4) ?
F10 P2 F12 . . 89.3(3) ?
F7 P2 F12 . . 178.9(3) ?
F8 P2 F12 . . 90.5(3) ?
F11 P2 F12 . . 90.1(3) ?
F10 P2 F9 . . 90.5(4) ?
F7 P2 F9 . . 88.5(4) ?
F8 P2 F9 . . 178.5(5) ?
F11 P2 F9 . . 88.4(4) ?
F12 P2 F9 . . 90.6(4) ?

loop_
_geom_bond_atom_site_label_1
_geom_bond_atom_site_label_2
_geom_bond_site_symmetry_2
_geom_bond_distance
_geom_bond_publ_flag
C1 C2 . 1.39 ?
C1 C6 . 1.39 ?
C1 Os1 . 2.209(5) ?
C1 H1 . 0.95 ?
C2 C3 . 1.39 ?
C2 Os1 . 2.186(5) ?
C2 H2 . 0.95 ?
C3 C4 . 1.39 ?
C3 Os1 . 2.164(5) ?
C3 H3 . 0.95 ?
C4 C5 . 1.39 ?
C4 Os1 . 2.164(5) ?
C4 H4 . 0.95 ?
C5 C6 . 1.39 ?
C5 Os1 . 2.187(5) ?
C5 H5 . 0.95 ?
C6 C7 . 1.537(9) ?
C6 Os1 . 2.210(5) ?
C7 C8 . 1.560(11) ?
C7 H7A . 0.99 ?
C7 H7B . 0.99 ?
F6 P1 . 1.597(5) ?
C8 C9 . 1.466(12) ?
C8 H8A . 0.99 ?
C8 H8B . 0.99 ?
C9 O1 . 1.453(11) ?
C9 H9A . 0.99 ?
C9 H9B . 0.99 ?
C10 N1 . 1.325(9) ?
C10 C11 . 1.375(11) ?
C10 H10 . 0.95 ?
C11 C12 . 1.366(12) ?
C11 H11 . 0.95 ?
C12 C13 . 1.369(12) ?
C12 H12 . 0.95 ?
C13 C14 . 1.394(11) ?
C13 H13 . 0.95 ?
C14 N1 . 1.366(10) ?
C14 C15 . 1.435(11) ?
C15 N2 . 1.282(10) ?
C15 H15 . 0.95 ?
C16 N2 . 1.477(10) ?
C16 C17 . 1.513(11) ?
C16 H16A . 0.99 ?
C16 H16B . 0.99 ?
C17 C18 . 1.509(11) ?
C17 H17A . 0.99 ?
C17 H17B . 0.99 ?
C18 C19 . 1.379(12) ?
C18 C23 . 1.391(13) ?
C19 C20 . 1.395(13) ?
C19 H19 . 0.95 ?
C20 C21 . 1.391(13) ?
C20 H20 . 0.95 ?
C21 C22 . 1.383(12) ?
C21 H21 . 0.95 ?
C22 C23 . 1.378(13) ?
C22 H22 . 0.95 ?
C23 H23 . 0.95 ?
C24 C29 . 1.387(11) ?
C24 C25 . 1.415(11) ?
C24 Os2 . 2.193(8) ?
C24 H24 . 0.95 ?
C25 C26 . 1.403(12) ?
C25 Os2 . 2.159(8) ?
C25 H25 . 0.95 ?
C26 C27 . 1.420(11) ?
C26 Os2 . 2.185(8) ?
C26 H26 . 0.95 ?
C27 C28 . 1.398(11) ?
C27 Os2 . 2.201(8) ?
C27 H27 . 0.95 ?
C28 C29 . 1.431(11) ?
C28 Os2 . 2.201(8) ?
C28 H28 . 0.95 ?
C29 C30 . 1.514(11) ?
C29 Os2 . 2.230(8) ?
C30 C31 . 1.530(11) ?
C30 H30A . 0.99 ?
C30 H30B . 0.99 ?
C31 C32 . 1.506(12) ?
C31 H31A . 0.99 ?
C31 H31B . 0.99 ?
C32 O2 . 1.445(9) ?
C32 H32A . 0.99 ?
C32 H32B . 0.99 ?
C33 N3 . 1.322(9) ?
C33 C34 . 1.384(10) ?
C33 H33 . 0.95 ?
C34 C35 . 1.378(11) ?
C34 H34 . 0.95 ?
C35 C36 . 1.373(11) ?
C35 H35 . 0.95 ?
C36 C37 . 1.390(10) ?
C36 H36 . 0.95 ?
C37 N3 . 1.361(9) ?
C37 C38 . 1.442(11) ?
C38 N4 . 1.271(9) ?
C38 H38 . 0.95 ?
C39 N4 . 1.467(9) ?
C39 C40 . 1.526(10) ?
C39 H39A . 0.99 ?
C39 H39B . 0.99 ?
C40 C41 . 1.506(11) ?
C40 H40A . 0.99 ?
C40 H40B . 0.99 ?
C41 C42 . 1.392(11) ?
C41 C46 . 1.389(12) ?
C42 C43 . 1.386(12) ?
C42 H42 . 0.95 ?
C43 C44 . 1.380(12) ?
C43 H43 . 0.95 ?
C44 C45 . 1.368(11) ?
C44 H44 . 0.95 ?
C45 C46 . 1.381(12) ?
C45 H45 . 0.95 ?
C46 H46 . 0.95 ?
Cl1 Os1 . 2.4007(19) ?
Cl2 Os2 . 2.4081(19) ?
F1 P1 . 1.600(5) ?
F2 P1 . 1.596(5) ?
F3 P1 . 1.594(5) ?
F4 P1 . 1.611(6) ?
F5 P1 . 1.610(5) ?
F7 P2 . 1.579(6) ?
F8 P2 . 1.582(6) ?
F9 P2 . 1.591(7) ?
F10 P2 . 1.577(6) ?
F11 P2 . 1.583(6) ?
F12 P2 . 1.584(5) ?
N1 Os1 . 2.093(6) ?
N2 Os1 . 2.073(7) ?
N3 Os2 . 2.087(6) ?
N4 Os2 . 2.093(6) ?
O1 H1O . 0.84 ?
O2 H2O . 0.84 ?

loop_
_geom_hbond_atom_site_label_D
_geom_hbond_atom_site_label_H
_geom_hbond_atom_site_label_A
_geom_hbond_site_symmetry_A
_geom_hbond_distance_DH
_geom_hbond_distance_HA
_geom_hbond_distance_DA
_geom_hbond_angle_DHA
_geom_hbond_publ_flag
O2 H2O F8 . 0.84 2.47 3.124(9) 135.5 ?
O1 H1O F5 . 0.84 2.18 3.019(8) 177.2 ?
C40 H40B Cl2 . 0.99 2.87 3.560(8) 127.6 ?
C38 H38 F5 2_656 0.95 2.47 3.284(9) 143.1 ?
C38 H38 F1 2_656 0.95 2.48 3.329(9) 148.2 ?
C33 H33 F2 . 0.95 2.49 3.170(9) 128.5 ?
C33 H33 F6 . 0.95 2.57 3.267(9) 130.4 ?
C17 H17B Cl1 . 0.99 2.90 3.579(9) 127.0 ?
C16 H16A O2 2_756 0.99 2.43 3.385(10) 161.6 ?
C15 H15 F7 2_656 0.95 2.43 3.280(10) 148.5 ?
C10 H10 F12 1_554 0.95 2.51 3.283(10) 139.0 ?
C10 H10 F11 1_554 0.95 2.60 3.440(11) 147.1 ?
C8 H8B F3 . 0.99 2.48 3.436(10) 163.3 ?
C8 H8A F5 1_655 0.99 2.56 3.524(10) 165.1 ?

loop_
_geom_torsion_atom_site_label_1
_geom_torsion_atom_site_label_2
_geom_torsion_atom_site_label_3
_geom_torsion_atom_site_label_4
_geom_torsion_site_symmetry_1
_geom_torsion_site_symmetry_2
_geom_torsion_site_symmetry_3
_geom_torsion_site_symmetry_4
_geom_torsion
_geom_torsion_publ_flag
C6 C1 C2 C3 . . . . 0 ?
Os1 C1 C2 C3 . . . . 54.05(16) ?
C6 C1 C2 Os1 . . . . -54.05(16) ?
C1 C2 C3 C4 . . . . 0 ?
Os1 C2 C3 C4 . . . . 54.98(16) ?
C1 C2 C3 Os1 . . . . -54.98(16) ?
C2 C3 C4 C5 . . . . 0 ?
Os1 C3 C4 C5 . . . . 55.44(16) ?
C2 C3 C4 Os1 . . . . -55.44(16) ?
C3 C4 C5 C6 . . . . 0 ?
Os1 C4 C5 C6 . . . . 54.95(17) ?
C3 C4 C5 Os1 . . . . -54.95(17) ?
C4 C5 C6 C1 . . . . 0 ?
Os1 C5 C6 C1 . . . . 54.02(16) ?
C4 C5 C6 C7 . . . . -176.2(6) ?
Os1 C5 C6 C7 . . . . -122.1(5) ?
C4 C5 C6 Os1 . . . . -54.02(16) ?
C2 C1 C6 C5 . . . . 0 ?
Os1 C1 C6 C5 . . . . -53.58(15) ?
C2 C1 C6 C7 . . . . 176.2(6) ?
Os1 C1 C6 C7 . . . . 122.6(5) ?
C2 C1 C6 Os1 . . . . 53.58(15) ?
C5 C6 C7 C8 . . . . -98.6(7) ?
C1 C6 C7 C8 . . . . 85.3(7) ?
Os1 C6 C7 C8 . . . . 173.5(5) ?
C6 C7 C8 C9 . . . . -67.6(10) ?
C7 C8 C9 O1 . . . . -51.2(11) ?
N1 C10 C11 C12 . . . . -3.5(12) ?
C10 C11 C12 C13 . . . . 1.5(12) ?
C11 C12 C13 C14 . . . . 1.7(12) ?
C12 C13 C14 N1 . . . . -3.1(12) ?
C12 C13 C14 C15 . . . . 175.2(8) ?
N1 C14 C15 N2 . . . . -2.5(10) ?
C13 C14 C15 N2 . . . . 179.1(7) ?
N2 C16 C17 C18 . . . . 174.1(7) ?
C16 C17 C18 C19 . . . . 95.6(10) ?
C16 C17 C18 C23 . . . . -85.3(10) ?
C23 C18 C19 C20 . . . . -0.2(13) ?
C17 C18 C19 C20 . . . . 178.9(8) ?
C18 C19 C20 C21 . . . . -0.1(14) ?
C19 C20 C21 C22 . . . . -0.3(13) ?
C20 C21 C22 C23 . . . . 1.0(13) ?
C21 C22 C23 C18 . . . . -1.3(14) ?
C19 C18 C23 C22 . . . . 0.9(14) ?
C17 C18 C23 C22 . . . . -178.2(8) ?
C29 C24 C25 C26 . . . . 1.3(12) ?
Os2 C24 C25 C26 . . . . 55.8(7) ?
C29 C24 C25 Os2 . . . . -54.5(7) ?
C24 C25 C26 C27 . . . . -1.1(12) ?
Os2 C25 C26 C27 . . . . 54.8(7) ?
C24 C25 C26 Os2 . . . . -55.9(7) ?
C25 C26 C27 C28 . . . . -1.0(12) ?
Os2 C26 C27 C28 . . . . 53.0(7) ?
C25 C26 C27 Os2 . . . . -54.0(7) ?
C26 C27 C28 C29 . . . . 2.9(12) ?
Os2 C27 C28 C29 . . . . 55.5(7) ?
C26 C27 C28 Os2 . . . . -52.6(7) ?
C25 C24 C29 C28 . . . . 0.5(12) ?
Os2 C24 C29 C28 . . . . -52.3(6) ?
C25 C24 C29 C30 . . . . 175.4(7) ?
Os2 C24 C29 C30 . . . . 122.5(7) ?
C25 C24 C29 Os2 . . . . 52.9(7) ?
C27 C28 C29 C24 . . . . -2.6(11) ?
Os2 C28 C29 C24 . . . . 52.4(7) ?
C27 C28 C29 C30 . . . . -177.5(7) ?
Os2 C28 C29 C30 . . . . -122.4(7) ?
C27 C28 C29 Os2 . . . . -55.1(7) ?
C24 C29 C30 C31 . . . . 86.0(10) ?
C28 C29 C30 C31 . . . . -99.2(9) ?
Os2 C29 C30 C31 . . . . 173.9(6) ?
C29 C30 C31 C32 . . . . 62.3(10) ?
C30 C31 C32 O2 . . . . 172.8(7) ?
N3 C33 C34 C35 . . . . -1.0(11) ?
C33 C34 C35 C36 . . . . 1.1(11) ?
C34 C35 C36 C37 . . . . 0.1(11) ?
C35 C36 C37 N3 . . . . -1.4(11) ?
C35 C36 C37 C38 . . . . 175.4(7) ?
N3 C37 C38 N4 . . . . -1.9(10) ?
C36 C37 C38 N4 . . . . -179.0(7) ?
N4 C39 C40 C41 . . . . 163.4(7) ?
C39 C40 C41 C42 . . . . 87.2(10) ?
C39 C40 C41 C46 . . . . -95.6(9) ?
C46 C41 C42 C43 . . . . 0.0(13) ?
C40 C41 C42 C43 . . . . 177.2(8) ?
C41 C42 C43 C44 . . . . -0.9(14) ?
C42 C43 C44 C45 . . . . 0.8(13) ?
C43 C44 C45 C46 . . . . 0.1(13) ?
C44 C45 C46 C41 . . . . -1.0(13) ?
C42 C41 C46 C45 . . . . 0.9(13) ?
C40 C41 C46 C45 . . . . -176.3(8) ?
C11 C10 N1 C14 . . . . 2.1(11) ?
C11 C10 N1 Os1 . . . . 178.8(5) ?
C13 C14 N1 C10 . . . . 1.3(11) ?
C15 C14 N1 C10 . . . . -177.2(7) ?
C13 C14 N1 Os1 . . . . -175.8(6) ?
C15 C14 N1 Os1 . . . . 5.7(8) ?
C14 C15 N2 C16 . . . . -179.6(7) ?
C14 C15 N2 Os1 . . . . -2.1(9) ?
C17 C16 N2 C15 . . . . 94.8(9) ?
C17 C16 N2 Os1 . . . . -82.5(8) ?
C34 C33 N3 C37 . . . . -0.4(10) ?
C34 C33 N3 Os2 . . . . 177.0(5) ?
C36 C37 N3 C33 . . . . 1.6(11) ?
C38 C37 N3 C33 . . . . -175.6(6) ?
C36 C37 N3 Os2 . . . . -176.0(5) ?
C38 C37 N3 Os2 . . . . 6.7(8) ?
C37 C38 N4 C39 . . . . 179.6(6) ?
C37 C38 N4 Os2 . . . . -3.9(9) ?
C40 C39 N4 C38 . . . . 110.2(8) ?
C40 C39 N4 Os2 . . . . -66.0(8) ?
